data_7131526
loop_
_publ_author_name
'Singh, Piyush'
'Singh, Himan Dev'
'Menon, Abhijith Hari'
'Vaidhyanathan, Ramanathan'

_publ_section_title
;
 Preferential CO<sub>2</sub> adsorption by an ultra-microporous
 zinc-aminotriazolato-acetate MOF.
;
_journal_issue 37
_journal_name_full 'Chemical communications (Cambridge, England)'
_journal_page_first 5559
_journal_page_last 5562
_journal_paper_doi 10.1039/d3cc01157g
_journal_volume 59
_journal_year 2023
_chemical_formula_moiety Zn2(CH3COO)(C2N4H4)2.(OH-)(H2O)x
_chemical_formula_sum 'C6 H9 N8 O3 Zn2'
_chemical_formula_weight 371.95
_chemical_name_systematic 'Zinc Aminotriazolato Acetate Hydroxide'
_space_group_crystal_system orthorhombic
_space_group_IT_number 62
_space_group_name_Hall '-P 2ac 2n'
_space_group_name_H-M_alt 'P n m a'
_atom_sites_solution_hydrogens geom
_audit_creation_method SHELXL-2018/3
_audit_update_record
;
2023-03-08 deposited with the CCDC.	2023-04-05 downloaded from the CCDC.
;
_cell_angle_alpha 90
_cell_angle_beta 90
_cell_angle_gamma 90
_cell_formula_units_Z 4
_cell_length_a 9.7110(9)
_cell_length_b 16.1290(15)
_cell_length_c 9.7091(9)
_cell_measurement_reflns_used 21890
_cell_measurement_temperature 150(2)
_cell_measurement_theta_max 69.10
_cell_measurement_theta_min 5.31
_cell_volume 1520.7(2)
_computing_structure_refinement 'SHELXL-2018/3 (Sheldrick, 2018)'
_computing_structure_solution 'SHELXT 2018/2 (Sheldrick, 2018)'
_diffrn_ambient_temperature 150(2)
_diffrn_measured_fraction_theta_full 0.999
_diffrn_measured_fraction_theta_max 0.993
_diffrn_measurement_device_type 'fine-focus sealed tube'
_diffrn_measurement_method APEXII
_diffrn_radiation_type CuK\a
_diffrn_radiation_wavelength 1.54178
_diffrn_reflns_av_R_equivalents 0.0519
_diffrn_reflns_av_unetI/netI 0.0219
_diffrn_reflns_Laue_measured_fraction_full 0.999
_diffrn_reflns_Laue_measured_fraction_max 0.993
_diffrn_reflns_limit_h_max 11
_diffrn_reflns_limit_h_min -11
_diffrn_reflns_limit_k_max 19
_diffrn_reflns_limit_k_min -19
_diffrn_reflns_limit_l_max 11
_diffrn_reflns_limit_l_min -11
_diffrn_reflns_number 21890
_diffrn_reflns_point_group_measured_fraction_full 0.999
_diffrn_reflns_point_group_measured_fraction_max 0.993
_diffrn_reflns_theta_full 67.679
_diffrn_reflns_theta_max 69.102
_diffrn_reflns_theta_min 5.317
_exptl_absorpt_coefficient_mu 4.056
_exptl_absorpt_correction_T_max 0.444
_exptl_absorpt_correction_T_min 0.434
_exptl_absorpt_correction_type multi-scan
_exptl_absorpt_process_details SADABS,2008
_exptl_crystal_colour colourless
_exptl_crystal_density_diffrn 1.625
_exptl_crystal_density_method 'not measured'
_exptl_crystal_description 'block shape'
_exptl_crystal_F_000 740
_exptl_crystal_recrystallization_method Solvothermal
_exptl_crystal_size_max 0.300
_exptl_crystal_size_mid 0.200
_exptl_crystal_size_min 0.200
_refine_diff_density_max 1.403
_refine_diff_density_min -0.628
_refine_diff_density_rms 0.164
_refine_ls_extinction_method none
_refine_ls_goodness_of_fit_ref 1.115
_refine_ls_hydrogen_treatment constr
_refine_ls_matrix_type full
_refine_ls_number_parameters 93
_refine_ls_number_reflns 1463
_refine_ls_number_restraints 0
_refine_ls_restrained_S_all 1.115
_refine_ls_R_factor_all 0.0624
_refine_ls_R_factor_gt 0.0585
_refine_ls_shift/su_max 0.000
_refine_ls_shift/su_mean 0.000
_refine_ls_structure_factor_coef Fsqd
_refine_ls_weighting_details 'w=1/[\s^2^(Fo^2^)+(0.0982P)^2^+8.1062P] where P=(Fo^2^+2Fc^2^)/3'
_refine_ls_weighting_scheme calc
_refine_ls_wR_factor_gt 0.1740
_refine_ls_wR_factor_ref 0.1783
_reflns_Friedel_coverage 0.000
_reflns_number_gt 1341
_reflns_number_total 1463
_reflns_threshold_expression 'I > 2\s(I)'
_cod_data_source_file d3cc01157g2.cif
_cod_data_source_block shelx
_cod_depositor_comments 'Adding full bibliography for 7131526.cif.'
_cod_database_code 7131526
_shelx_shelxl_version_number 2018/3
_shelx_space_group_comment
;
The symmetry employed for this shelxl refinement is uniquely defined
by the following loop, which should always be used as a source of
symmetry information in preference to the above space-group names.
They are only intended as comments.
;
_shelx_estimated_absorpt_t_min 0.376
_shelx_estimated_absorpt_t_max 0.498

loop_
_space_group_symop_operation_xyz
'x, y, z'
'-x+1/2, -y, z+1/2'
'-x, y+1/2, -z'
'x+1/2, -y+1/2, -z+1/2'
'-x, -y, -z'
'x-1/2, y, -z-1/2'
'x, -y-1/2, z'
'-x-1/2, y-1/2, z-1/2'

loop_
_atom_site_label
_atom_site_type_symbol
_atom_site_fract_x
_atom_site_fract_y
_atom_site_fract_z
_atom_site_U_iso_or_equiv
_atom_site_adp_type
_atom_site_occupancy
_atom_site_site_symmetry_order
_atom_site_calc_flag
_atom_site_refinement_flags_posn
_atom_site_refinement_flags_adp
_atom_site_refinement_flags_occupancy
_atom_site_disorder_assembly
_atom_site_disorder_group
C1 C 0.6220(5) 0.5894(4) 0.7537(6) 0.0332(13) Uani 1 1 d . . . . .
C2 C 0.7559(6) 0.4967(4) 0.6808(6) 0.0384(14) Uani 1 1 d . . . . .
H6 H 0.830120 0.460541 0.673426 0.046 Uiso 1 1 calc R U . . .
C3 C 0.3487(9) 0.750000 0.5441(9) 0.0339(18) Uani 1 2 d S T P . .
C100 C 0.4057(11) 0.750000 0.6558(10) 0.046(2) Uani 1 2 d S T P . .
H3 H 0.498590 0.769412 0.645382 0.069 Uiso 0.5 1 calc R U P . .
H2 H 0.406628 0.694696 0.692336 0.069 Uiso 0.5 1 calc R U P . .
H1 H 0.356890 0.785891 0.717732 0.069 Uiso 0.5 1 calc R U P . .
N1 N 0.5638(4) 0.5584(3) 0.6407(5) 0.0306(10) Uani 1 1 d . . . . .
N2 N 0.6531(5) 0.4973(3) 0.5942(5) 0.0318(10) Uani 1 1 d . . . . .
N3 N 0.7441(4) 0.5533(3) 0.7816(5) 0.0309(10) Uani 1 1 d . . . . .
N4 N 0.5602(8) 0.6441(5) 0.8374(8) 0.080(2) Uani 1 1 d . . . . .
H4 H 0.478202 0.661061 0.819300 0.096 Uiso 1 1 calc R U . . .
H5 H 0.602482 0.662139 0.909204 0.096 Uiso 1 1 calc R U . . .
O1 O 0.3136(6) 0.6822(2) 0.4830(5) 0.0486(11) Uani 1 1 d . . . . .
Zn01 Zn 0.37664(6) 0.58054(4) 0.56575(7) 0.0252(3) Uani 1 1 d . . . . .
O100 O 0.350(4) 0.750000 0.099(3) 0.33(2) Uani 1 2 d S T P . .

loop_
_atom_site_aniso_label
_atom_site_aniso_U_11
_atom_site_aniso_U_22
_atom_site_aniso_U_33
_atom_site_aniso_U_23
_atom_site_aniso_U_13
_atom_site_aniso_U_12
C1 0.027(3) 0.035(3) 0.038(3) -0.012(2) -0.009(2) 0.012(2)
C2 0.030(3) 0.038(3) 0.047(3) -0.017(3) -0.010(2) 0.014(2)
C3 0.029(4) 0.020(4) 0.052(5) 0.000 0.011(4) 0.000
C100 0.063(6) 0.030(4) 0.046(5) 0.000 -0.040(5) 0.000
N1 0.023(2) 0.032(2) 0.036(2) -0.0065(19) -0.0034(18) 0.0089(18)
N2 0.030(2) 0.028(2) 0.038(2) -0.014(2) -0.0056(19) 0.0120(19)
N3 0.026(2) 0.033(2) 0.034(2) -0.0045(19) -0.0073(18) 0.0065(18)
N4 0.060(4) 0.097(5) 0.082(5) -0.046(4) -0.025(4) 0.035(4)
O1 0.075(3) 0.0209(19) 0.049(3) -0.0024(18) -0.010(2) 0.001(2)
Zn01 0.0210(5) 0.0261(5) 0.0285(5) -0.0031(2) 0.0004(2) 0.0042(2)
O100 0.46(5) 0.34(4) 0.19(2) 0.000 0.20(3) 0.000

loop_
_atom_type_symbol
_atom_type_description
_atom_type_scat_dispersion_real
_atom_type_scat_dispersion_imag
_atom_type_scat_source
C C 0.0181 0.0091 'International Tables Vol C Tables 4.2.6.8 and 6.1.1.4'
H H 0.0000 0.0000 'International Tables Vol C Tables 4.2.6.8 and 6.1.1.4'
N N 0.0311 0.0180 'International Tables Vol C Tables 4.2.6.8 and 6.1.1.4'
O O 0.0492 0.0322 'International Tables Vol C Tables 4.2.6.8 and 6.1.1.4'
Zn Zn -1.5491 0.6778 'International Tables Vol C Tables 4.2.6.8 and 6.1.1.4'

loop_
_geom_angle_atom_site_label_1
_geom_angle_atom_site_label_2
_geom_angle_atom_site_label_3
_geom_angle
_geom_angle_site_symmetry_1
_geom_angle_site_symmetry_3
_geom_angle_publ_flag
N1 C1 N4 123.8(5) . . ?
N1 C1 N3 112.1(5) . . ?
N4 C1 N3 123.8(5) . . ?
N2 C2 N3 113.5(5) . . ?
C100 C3 O1 122.0(4) . 7_575 ?
C100 C3 O1 122.0(4) . . ?
O1 C3 O1 116.0(8) 7_575 . ?
C1 N1 N2 105.6(4) . . ?
C1 N1 Zn01 128.4(3) . . ?
N2 N1 Zn01 125.4(3) . . ?
C2 N2 N1 105.9(4) . . ?
C2 N2 Zn01 126.9(4) . 5_666 ?
N1 N2 Zn01 127.0(3) . 5_666 ?
C2 N3 C1 102.8(4) . . ?
C2 N3 Zn01 129.1(4) . 6_657 ?
C1 N3 Zn01 128.1(4) . 6_657 ?
C3 O1 Zn01 116.5(5) . . ?
O1 Zn01 N1 126.6(2) . . ?
O1 Zn01 N3 106.8(2) . 6_557 ?
N1 Zn01 N3 106.00(18) . 6_557 ?
O1 Zn01 N2 99.39(19) . 5_666 ?
N1 Zn01 N2 107.50(18) . 5_666 ?
N3 Zn01 N2 109.8(2) 6_557 5_666 ?

loop_
_geom_bond_atom_site_label_1
_geom_bond_atom_site_label_2
_geom_bond_distance
_geom_bond_site_symmetry_2
_geom_bond_publ_flag
C1 N1 1.331(7) . ?
C1 N4 1.341(8) . ?
C1 N3 1.349(6) . ?
C2 N2 1.305(7) . ?
C2 N3 1.343(7) . ?
C3 C100 1.218(12) . ?
C3 O1 1.290(6) 7_575 ?
C3 O1 1.290(6) . ?
N1 N2 1.388(6) . ?
N1 Zn01 1.990(4) . ?
N2 Zn01 2.019(4) 5_666 ?
N3 Zn01 2.011(4) 6_657 ?
O1 Zn01 1.925(4) . ?
